data_4113279
loop_
_publ_author_name
'Anne J. McNeil'
'Gilman E. S. Toombes'
'Sol M. Gruner'
'Emil Lobkovsky'
'David B. Collum'
'Sithamalli V. Chandramouli'
'Benoit J. Vanasse'
'Timothy A. Ayers'

_publ_section_title
;
 Diastereoselective Alkylation of \b-Amino Esters: Structural and Rate
 Studies Reveal Alkylations of Hexameric Lithium Enolates
;
_journal_name_full 'Journal of the American Chemical Society'
_journal_page_first 16559
_journal_page_last 16568
_journal_paper_doi 10.1021/ja045144i
_journal_volume 126
_journal_year 2004
_chemical_formula_sum 'C15 H30 Li3 N3 O6'
_chemical_formula_weight 369.24
_chemical_name_systematic
;
 ?
;
_space_group_IT_number 2
_symmetry_cell_setting triclinic
_symmetry_space_group_name_Hall '-P 1'
_symmetry_space_group_name_H-M 'P -1'
_atom_sites_solution_hydrogens mixed
_atom_sites_solution_primary direct
_atom_sites_solution_secondary difmap
_audit_creation_method SHELXL-97
_cell_angle_alpha 91.83(3)
_cell_angle_beta 104.60(2)
_cell_angle_gamma 111.29(3)
_cell_formula_units_Z 4
_cell_length_a 13.423(11)
_cell_length_b 13.495(12)
_cell_length_c 13.817(12)
_cell_measurement_temperature 173(2)
_cell_volume 2235(3)
_computing_cell_refinement 'Bruker SAINT'
_computing_data_collection 'Bruker SMART'
_computing_data_reduction 'Bruker SAINT'
_computing_molecular_graphics 'Bruker SHELXTL'
_computing_publication_material 'Bruker SHELXTL'
_computing_structure_refinement 'SHELXL-97 (Sheldrick, 1997)'
_computing_structure_solution 'SHELXS-97 (Sheldrick, 1990)'
_diffrn_ambient_temperature 173(2)
_diffrn_measured_fraction_theta_full 0.956
_diffrn_measured_fraction_theta_max 0.956
_diffrn_measurement_device_type 'Bruker 1K CCD area detector'
_diffrn_measurement_method '0.6 deg. omega scans'
_diffrn_radiation_monochromator graphite
_diffrn_radiation_source 'fine-focus sealed tube'
_diffrn_radiation_type MoK\a
_diffrn_radiation_wavelength 0.71073
_diffrn_reflns_av_R_equivalents 0.0575
_diffrn_reflns_av_sigmaI/netI 0.1165
_diffrn_reflns_limit_h_max 14
_diffrn_reflns_limit_h_min -13
_diffrn_reflns_limit_k_max 14
_diffrn_reflns_limit_k_min -14
_diffrn_reflns_limit_l_max 15
_diffrn_reflns_limit_l_min -14
_diffrn_reflns_number 9964
_diffrn_reflns_theta_full 23.26
_diffrn_reflns_theta_max 23.26
_diffrn_reflns_theta_min 1.63
_exptl_absorpt_coefficient_mu 0.081
_exptl_absorpt_correction_T_max 0.9920
_exptl_absorpt_correction_T_min 0.9684
_exptl_absorpt_correction_type SADABS
_exptl_crystal_colour colorless
_exptl_crystal_density_diffrn 1.097
_exptl_crystal_density_meas 0
_exptl_crystal_description irregular
_exptl_crystal_F_000 792
_exptl_crystal_size_max 0.40
_exptl_crystal_size_mid 0.20
_exptl_crystal_size_min 0.10
_refine_diff_density_max 0.249
_refine_diff_density_min -0.284
_refine_diff_density_rms 0.058
_refine_ls_extinction_method none
_refine_ls_goodness_of_fit_ref 0.949
_refine_ls_hydrogen_treatment mixed
_refine_ls_matrix_type full
_refine_ls_number_parameters 772
_refine_ls_number_reflns 6120
_refine_ls_number_restraints 0
_refine_ls_restrained_S_all 0.949
_refine_ls_R_factor_all 0.1275
_refine_ls_R_factor_gt 0.0665
_refine_ls_shift/su_max 2.283
_refine_ls_shift/su_mean 0.100
_refine_ls_structure_factor_coef Fsqd
_refine_ls_weighting_details 'calc w=1/[\s^2^(Fo^2^)+(0.0939P)^2^+0.0000P] where P=(Fo^2^+2Fc^2^)/3'
_refine_ls_weighting_scheme calc
_refine_ls_wR_factor_gt 0.1502
_refine_ls_wR_factor_ref 0.1793
_reflns_number_gt 3433
_reflns_number_total 6120
_reflns_threshold_expression >2sigma(I)
_cod_data_source_file ja045144isi20040922_100526.cif
_cod_data_source_block am1
_cod_database_code 4113279

loop_
_symmetry_equiv_pos_as_xyz
'x, y, z'
'-x, -y, -z'

loop_
_atom_site_label
_atom_site_type_symbol
_atom_site_fract_x
_atom_site_fract_y
_atom_site_fract_z
_atom_site_U_iso_or_equiv
_atom_site_adp_type
_atom_site_occupancy
_atom_site_symmetry_multiplicity
_atom_site_calc_flag
_atom_site_refinement_flags
O11 O 0.4305(2) 1.0657(2) 0.2716(2) 0.0440(8) Uani 1 1 d .
O12 O 0.4102(2) 0.9865(2) 0.1226(2) 0.0375(7) Uani 1 1 d .
O21 O 0.6811(2) 1.3332(2) 0.0219(2) 0.0457(8) Uani 1 1 d .
O22 O 0.6310(2) 1.1668(2) 0.0513(2) 0.0388(7) Uani 1 1 d .
O31 O 0.7762(2) 0.9437(2) 0.1300(2) 0.0485(8) Uani 1 1 d .
O32 O 0.6138(2) 0.9602(2) 0.1091(2) 0.0400(7) Uani 1 1 d .
N11 N 0.1650(3) 0.8744(4) 0.0098(4) 0.0546(11) Uani 1 1 d .
H11E H 0.121(4) 0.825(4) -0.044(4) 0.054(15) Uiso 1 1 d .
H11D H 0.132(5) 0.929(5) 0.035(5) 0.11(2) Uiso 1 1 d .
N21 N 0.6959(3) 1.1619(4) 0.2753(3) 0.0448(10) Uani 1 1 d .
H21E H 0.689(4) 1.200(4) 0.324(4) 0.07(2) Uiso 1 1 d .
H21D H 0.705(3) 1.117(3) 0.314(3) 0.043(14) Uiso 1 1 d .
N31 N 0.4695(3) 0.7964(3) 0.2162(3) 0.0446(10) Uani 1 1 d .
H31E H 0.409(4) 0.780(3) 0.247(3) 0.060(15) Uiso 1 1 d .
H31D H 0.477(3) 0.737(3) 0.215(3) 0.029(12) Uiso 1 1 d .
C11 C 0.3953(5) 1.0743(4) 0.3587(4) 0.0538(13) Uani 1 1 d .
H11C H 0.327(4) 1.087(4) 0.340(3) 0.065(17) Uiso 1 1 d .
H11B H 0.451(4) 1.136(4) 0.408(3) 0.054(13) Uiso 1 1 d .
H11A H 0.376(4) 1.005(4) 0.388(4) 0.079(16) Uiso 1 1 d .
C12 C 0.3612(3) 0.9870(3) 0.1929(3) 0.0351(10) Uani 1 1 d .
C13 C 0.2561(4) 0.9186(4) 0.1912(4) 0.0425(11) Uani 1 1 d .
H13 H 0.231(3) 0.928(2) 0.245(3) 0.014(9) Uiso 1 1 d .
C14 C 0.1830(3) 0.8302(4) 0.1059(3) 0.0440(11) Uani 1 1 d .
H14 H 0.225(4) 0.776(3) 0.097(3) 0.057(13) Uiso 1 1 d .
C15 C 0.0724(4) 0.7642(5) 0.1277(5) 0.0634(16) Uani 1 1 d .
H15C H 0.031(4) 0.711(4) 0.075(4) 0.057(16) Uiso 1 1 d .
H15B H 0.087(4) 0.739(4) 0.199(4) 0.079(16) Uiso 1 1 d .
H15A H 0.015(5) 0.809(4) 0.137(4) 0.101(19) Uiso 1 1 d .
C21 C 0.7517(5) 1.4425(4) 0.0505(5) 0.0585(15) Uani 1 1 d .
H21C H 0.750(4) 1.475(4) 0.118(4) 0.060(15) Uiso 1 1 d .
H21B H 0.729(4) 1.475(4) 0.001(4) 0.079(18) Uiso 1 1 d .
H21A H 0.839(5) 1.447(4) 0.058(4) 0.089(17) Uiso 1 1 d .
C22 C 0.6997(3) 1.2642(3) 0.0878(3) 0.0389(11) Uani 1 1 d .
C23 C 0.7793(3) 1.2979(4) 0.1764(3) 0.0435(11) Uani 1 1 d .
H23 H 0.825(3) 1.373(3) 0.204(3) 0.034(10) Uiso 1 1 d .
C24 C 0.7983(3) 1.2201(4) 0.2441(3) 0.0445(12) Uani 1 1 d .
H24 H 0.813(3) 1.167(3) 0.208(3) 0.036(12) Uiso 1 1 d .
C25 C 0.9014(5) 1.2751(5) 0.3345(5) 0.0627(16) Uani 1 1 d .
H25C H 0.884(4) 1.328(4) 0.369(4) 0.071(18) Uiso 1 1 d .
H25B H 0.969(4) 1.314(4) 0.309(3) 0.071(15) Uiso 1 1 d .
H25A H 0.914(3) 1.223(4) 0.378(3) 0.055(13) Uiso 1 1 d .
C31 C 0.8656(4) 0.9179(5) 0.1881(6) 0.0691(18) Uani 1 1 d .
H31C H 0.927(4) 0.933(4) 0.144(4) 0.078(15) Uiso 1 1 d .
H31B H 0.843(4) 0.836(4) 0.194(4) 0.084(17) Uiso 1 1 d .
H31A H 0.895(5) 0.963(5) 0.261(5) 0.10(2) Uiso 1 1 d .
C32 C 0.6856(3) 0.9289(3) 0.1694(3) 0.0372(10) Uani 1 1 d .
C33 C 0.6749(3) 0.8907(3) 0.2546(3) 0.0429(11) Uani 1 1 d .
H33 H 0.736(4) 0.866(3) 0.295(3) 0.060(13) Uiso 1 1 d .
C34 C 0.5725(3) 0.8758(4) 0.2914(3) 0.0455(12) Uani 1 1 d .
H34 H 0.559(3) 0.946(3) 0.299(3) 0.039(11) Uiso 1 1 d .
C35 C 0.5849(5) 0.8441(6) 0.3955(4) 0.0653(15) Uani 1 1 d .
H35C H 0.598(4) 0.779(4) 0.391(3) 0.057(15) Uiso 1 1 d .
H35B H 0.502(6) 0.851(5) 0.417(5) 0.14(2) Uiso 1 1 d .
H35A H 0.637(4) 0.905(4) 0.444(4) 0.064(15) Uiso 1 1 d .
Li1 Li 0.5702(5) 1.0790(5) 0.1476(5) 0.0397(17) Uani 1 1 d .
Li2 Li 0.4573(5) 0.8652(5) 0.0867(5) 0.0393(17) Uani 1 1 d .
Li3 Li 0.6805(5) 1.0481(6) 0.0164(5) 0.0429(18) Uani 1 1 d .
O11' O 0.6616(2) 0.2817(2) 0.5072(2) 0.0419(7) Uani 1 1 d .
O12' O 0.6266(2) 0.4240(2) 0.54245(19) 0.0343(7) Uani 1 1 d .
O21' O 0.2050(2) 0.2463(2) 0.3350(2) 0.0471(8) Uani 1 1 d .
O22' O 0.3767(2) 0.3714(2) 0.37895(19) 0.0348(7) Uani 1 1 d .
O31' O 0.5602(2) 0.6024(2) 0.2354(2) 0.0412(7) Uani 1 1 d .
O32' O 0.58709(19) 0.54702(19) 0.38175(19) 0.0314(7) Uani 1 1 d .
N11' N 0.6987(3) 0.4871(4) 0.7705(3) 0.0392(9) Uani 1 1 d .
H11L H 0.717(3) 0.547(3) 0.812(3) 0.032(12) Uiso 1 1 d .
H11K H 0.683(4) 0.438(4) 0.810(4) 0.056(15) Uiso 1 1 d .
N21' N 0.5232(3) 0.3106(3) 0.2663(3) 0.0399(9) Uani 1 1 d .
H21L H 0.511(3) 0.239(4) 0.265(3) 0.053(13) Uiso 1 1 d .
H21K H 0.588(4) 0.341(3) 0.239(3) 0.051(12) Uiso 1 1 d .
N31' N 0.8302(3) 0.6149(5) 0.4889(4) 0.0519(12) Uani 1 1 d .
H31L H 0.860(4) 0.691(4) 0.492(4) 0.065(16) Uiso 1 1 d .
H31K H 0.861(5) 0.597(4) 0.529(4) 0.07(2) Uiso 1 1 d .
C11' C 0.7139(6) 0.2094(5) 0.5373(5) 0.0551(14) Uani 1 1 d .
H11H H 0.704(3) 0.192(3) 0.602(3) 0.031(11) Uiso 1 1 d .
H11G H 0.779(4) 0.238(3) 0.528(3) 0.049(16) Uiso 1 1 d .
H11F H 0.673(4) 0.144(4) 0.476(4) 0.077(16) Uiso 1 1 d .
C12' C 0.6904(3) 0.3714(3) 0.5750(3) 0.0336(10) Uani 1 1 d .
C13' C 0.7722(4) 0.4004(4) 0.6623(3) 0.0400(12) Uani 1 1 d .
H13' H 0.802(4) 0.357(3) 0.673(3) 0.051(15) Uiso 1 1 d .
C14' C 0.7989(3) 0.4961(4) 0.7348(3) 0.0389(11) Uani 1 1 d .
H14' H 0.821(3) 0.561(3) 0.708(3) 0.048(12) Uiso 1 1 d .
C15' C 0.9029(4) 0.5170(5) 0.8219(4) 0.0559(14) Uani 1 1 d .
H15H H 0.917(4) 0.580(4) 0.864(4) 0.054(15) Uiso 1 1 d .
H15G H 0.970(5) 0.531(4) 0.794(4) 0.082(17) Uiso 1 1 d .
H15F H 0.886(4) 0.455(4) 0.858(4) 0.073(17) Uiso 1 1 d .
C21' C 0.1124(4) 0.1697(5) 0.2595(5) 0.0636(15) Uani 1 1 d .
H21H H 0.132(4) 0.102(4) 0.231(3) 0.065(14) Uiso 1 1 d .
H21G H 0.054(4) 0.151(4) 0.302(4) 0.077(15) Uiso 1 1 d .
H21F H 0.098(4) 0.206(4) 0.194(4) 0.088(18) Uiso 1 1 d .
C22' C 0.3054(3) 0.2953(3) 0.3068(3) 0.0332(10) Uani 1 1 d .
C23' C 0.3182(3) 0.2657(3) 0.2196(3) 0.0356(10) Uani 1 1 d .
H23' H 0.266(3) 0.208(3) 0.174(3) 0.036(11) Uiso 1 1 d .
C24' C 0.4263(3) 0.3187(4) 0.1910(3) 0.0384(11) Uani 1 1 d .
H24' H 0.446(3) 0.390(3) 0.190(2) 0.021(9) Uiso 1 1 d .
C25' C 0.4160(5) 0.2756(6) 0.0860(4) 0.0571(14) Uani 1 1 d .
H25H H 0.397(4) 0.205(4) 0.079(4) 0.071(19) Uiso 1 1 d .
H25G H 0.484(5) 0.318(4) 0.064(4) 0.084(17) Uiso 1 1 d .
H25F H 0.348(4) 0.291(3) 0.038(3) 0.060(13) Uiso 1 1 d .
C31' C 0.5843(5) 0.6154(5) 0.1411(4) 0.0566(14) Uani 1 1 d .
H31H H 0.652(4) 0.686(4) 0.148(3) 0.052(12) Uiso 1 1 d .
H31H H 0.599(3) 0.554(3) 0.116(3) 0.045(13) Uiso 1 1 d .
H31F H 0.518(4) 0.619(4) 0.090(4) 0.068(15) Uiso 1 1 d .
C32' C 0.6352(3) 0.5806(3) 0.3119(3) 0.0328(10) Uani 1 1 d .
C33' C 0.7392(3) 0.5930(3) 0.3091(4) 0.0391(11) Uani 1 1 d .
H33' H 0.762(3) 0.610(3) 0.253(3) 0.029(10) Uiso 1 1 d .
C34' C 0.8160(3) 0.5624(4) 0.3879(4) 0.0467(12) Uani 1 1 d .
H34' H 0.784(3) 0.487(3) 0.390(3) 0.031(11) Uiso 1 1 d .
C35' C 0.9289(4) 0.5841(6) 0.3638(5) 0.0681(16) Uani 1 1 d .
H35H H 0.967(4) 0.662(4) 0.367(3) 0.064(16) Uiso 1 1 d .
H35G H 0.912(4) 0.540(4) 0.285(4) 0.087(17) Uiso 1 1 d .
H35F H 0.969(5) 0.556(5) 0.417(5) 0.10(2) Uiso 1 1 d .
Li1' Li 0.5344(5) 0.3901(5) 0.4024(5) 0.0390(17) Uani 1 1 d .
Li2' Li 0.6793(5) 0.5785(5) 0.5195(5) 0.0400(17) Uani 1 1 d .
Li3' Li 0.4286(5) 0.5238(5) 0.3529(5) 0.0403(17) Uani 1 1 d .
C1S C 0.887(4) 0.947(5) 0.515(4) 0.28(3) Uani 0.50 1 d P
C2S C 0.9264(13) 0.9176(11) 0.4889(13) 0.144(6) Uani 1 1 d .
C3S C 0.9926(15) 0.8892(12) 0.527(2) 0.158(11) Uani 0.50 1 d P
C4S C 1.072(2) 0.933(2) 0.4289(16) 0.299(11) Uani 1 1 d .
C5S C 1.0584(18) 0.9721(13) 0.4989(15) 0.124(8) Uani 0.50 1 d P

loop_
_atom_site_aniso_label
_atom_site_aniso_U_11
_atom_site_aniso_U_22
_atom_site_aniso_U_33
_atom_site_aniso_U_23
_atom_site_aniso_U_13
_atom_site_aniso_U_12
O11 0.0453(18) 0.0426(17) 0.0376(19) -0.0024(15) 0.0056(15) 0.0143(15)
O12 0.0267(15) 0.0442(17) 0.0391(18) 0.0051(14) 0.0024(14) 0.0152(13)
O21 0.0393(17) 0.0408(17) 0.0443(18) 0.0065(14) -0.0039(14) 0.0114(14)
O22 0.0247(14) 0.0392(17) 0.0414(18) 0.0002(14) -0.0065(13) 0.0109(13)
O31 0.0303(16) 0.0564(19) 0.061(2) 0.0143(16) 0.0076(15) 0.0216(14)
O32 0.0285(15) 0.0463(17) 0.0427(18) 0.0104(14) -0.0027(13) 0.0197(13)
N11 0.037(2) 0.068(3) 0.049(3) 0.010(2) -0.002(2) 0.017(2)
N21 0.038(2) 0.049(2) 0.041(3) 0.009(2) 0.0031(19) 0.0142(19)
N31 0.034(2) 0.043(2) 0.049(3) 0.006(2) -0.0004(19) 0.0141(19)
C11 0.065(4) 0.047(3) 0.043(3) 0.003(3) 0.013(3) 0.016(3)
C12 0.039(3) 0.035(2) 0.032(3) 0.004(2) 0.005(2) 0.018(2)
C13 0.047(3) 0.057(3) 0.032(3) 0.009(2) 0.015(2) 0.026(2)
C14 0.032(2) 0.054(3) 0.045(3) 0.007(2) 0.004(2) 0.019(2)
C15 0.040(3) 0.067(4) 0.069(4) 0.017(4) 0.009(3) 0.007(3)
C21 0.061(4) 0.049(3) 0.053(4) 0.010(3) 0.000(3) 0.018(3)
C22 0.028(2) 0.043(3) 0.045(3) 0.005(2) 0.002(2) 0.019(2)
C23 0.033(2) 0.039(3) 0.041(3) 0.004(2) -0.005(2) 0.005(2)
C24 0.030(2) 0.053(3) 0.038(3) 0.004(2) -0.007(2) 0.014(2)
C25 0.037(3) 0.073(4) 0.055(4) 0.013(3) -0.015(3) 0.014(3)
C31 0.030(3) 0.075(4) 0.112(6) 0.039(4) 0.014(3) 0.031(3)
C32 0.025(2) 0.041(2) 0.041(3) 0.001(2) 0.004(2) 0.0122(19)
C33 0.027(2) 0.053(3) 0.044(3) 0.012(2) -0.001(2) 0.017(2)
C34 0.038(3) 0.046(3) 0.044(3) 0.006(2) 0.001(2) 0.014(2)
C35 0.060(4) 0.075(4) 0.047(4) 0.008(3) 0.003(3) 0.018(3)
Li1 0.023(3) 0.043(4) 0.048(4) 0.004(3) 0.000(3) 0.013(3)
Li2 0.027(3) 0.048(4) 0.036(4) 0.008(3) -0.002(3) 0.013(3)
Li3 0.030(4) 0.051(4) 0.042(4) 0.006(3) 0.006(3) 0.012(3)
O11' 0.0464(17) 0.0434(17) 0.0396(18) 0.0041(15) -0.0001(14) 0.0298(14)
O12' 0.0250(14) 0.0399(15) 0.0365(17) 0.0063(13) -0.0019(12) 0.0176(12)
O21' 0.0292(16) 0.0467(17) 0.053(2) 0.0008(15) 0.0082(14) 0.0037(14)
O22' 0.0270(14) 0.0354(15) 0.0363(17) 0.0016(14) -0.0005(13) 0.0123(13)
O31' 0.0327(16) 0.0558(18) 0.0370(18) 0.0191(14) 0.0042(13) 0.0219(14)
O32' 0.0201(13) 0.0391(15) 0.0334(16) 0.0092(13) 0.0017(12) 0.0132(12)
N11' 0.028(2) 0.048(2) 0.041(3) 0.005(2) 0.0016(18) 0.0182(18)
N21' 0.027(2) 0.042(2) 0.050(2) 0.0084(19) 0.0033(18) 0.0177(17)
N31' 0.031(2) 0.072(4) 0.040(3) -0.003(3) -0.006(2) 0.018(2)
C11' 0.077(4) 0.057(3) 0.049(4) 0.016(3) 0.018(3) 0.045(3)
C12' 0.027(2) 0.037(2) 0.040(3) 0.010(2) 0.005(2) 0.0168(19)
C13' 0.030(2) 0.049(3) 0.043(3) 0.008(2) 0.001(2) 0.024(2)
C14' 0.022(2) 0.050(3) 0.038(3) 0.010(2) -0.0037(19) 0.014(2)
C15' 0.034(3) 0.070(4) 0.055(4) -0.001(3) -0.006(3) 0.025(3)
C21' 0.033(3) 0.060(3) 0.076(4) -0.008(3) 0.013(3) -0.003(3)
C22' 0.028(2) 0.031(2) 0.039(3) 0.004(2) 0.004(2) 0.0124(19)
C23' 0.025(2) 0.037(2) 0.036(3) -0.004(2) -0.003(2) 0.010(2)
C24' 0.036(2) 0.042(3) 0.037(3) 0.006(2) 0.002(2) 0.019(2)
C25' 0.052(3) 0.081(4) 0.045(4) 0.014(3) 0.011(3) 0.034(3)
C31' 0.056(3) 0.071(4) 0.045(3) 0.019(3) 0.009(3) 0.029(3)
C32' 0.029(2) 0.032(2) 0.033(3) 0.0052(19) 0.005(2) 0.0092(18)
C33' 0.027(2) 0.050(3) 0.039(3) 0.005(2) 0.012(2) 0.011(2)
C34' 0.019(2) 0.062(3) 0.049(3) -0.001(3) -0.001(2) 0.012(2)
C35' 0.032(3) 0.098(5) 0.070(4) -0.005(4) 0.004(3) 0.028(3)
Li1' 0.030(4) 0.045(4) 0.039(4) 0.001(3) -0.002(3) 0.018(3)
Li2' 0.033(4) 0.052(4) 0.037(4) 0.012(3) 0.008(3) 0.019(3)
Li3' 0.023(3) 0.046(4) 0.048(5) 0.009(3) 0.002(3) 0.015(3)
C1S 0.20(4) 0.43(6) 0.28(4) 0.18(4) 0.00(3) 0.23(4)
C2S 0.102(10) 0.124(8) 0.165(10) 0.080(7) -0.032(8) 0.038(8)
C3S 0.069(10) 0.080(10) 0.31(3) 0.083(15) 0.025(15) 0.031(9)
C4S 0.42(3) 0.36(3) 0.24(2) 0.134(19) 0.071(18) 0.31(2)
C5S 0.151(16) 0.050(9) 0.128(15) -0.026(10) 0.070(13) -0.026(9)

loop_
_atom_type_symbol
_atom_type_description
_atom_type_scat_dispersion_real
_atom_type_scat_dispersion_imag
_atom_type_scat_source
C C 0.0033 0.0016 'International Tables Vol C Tables 4.2.6.8 and 6.1.1.4'
H H 0.0000 0.0000 'International Tables Vol C Tables 4.2.6.8 and 6.1.1.4'
Li Li -0.0003 0.0001 'International Tables Vol C Tables 4.2.6.8 and 6.1.1.4'
N N 0.0061 0.0033 'International Tables Vol C Tables 4.2.6.8 and 6.1.1.4'
O O 0.0106 0.0060 'International Tables Vol C Tables 4.2.6.8 and 6.1.1.4'

loop_
_geom_angle_atom_site_label_1
_geom_angle_atom_site_label_2
_geom_angle_atom_site_label_3
_geom_angle
_geom_angle_site_symmetry_1
_geom_angle_site_symmetry_3
C12 O11 C11 119.0(4) . .
C12 O12 Li3 117.9(3) . 2_675
C12 O12 Li1 119.7(3) . .
Li3 O12 Li1 116.6(3) 2_675 .
C12 O12 Li2 123.8(3) . .
Li3 O12 Li2 84.5(3) 2_675 .
Li1 O12 Li2 84.6(3) . .
C22 O21 C21 116.7(4) . .
C22 O22 Li2 119.8(3) . 2_675
C22 O22 Li1 115.8(3) . .
Li2 O22 Li1 117.9(3) 2_675 .
C22 O22 Li3 123.3(3) . .
Li2 O22 Li3 85.4(3) 2_675 .
Li1 O22 Li3 86.3(3) . .
C32 O31 C31 117.5(4) . .
C32 O31 Li3 80.2(3) . .
C31 O31 Li3 158.0(3) . .
C32 O32 Li3 111.0(3) . .
C32 O32 Li2 114.6(3) . .
Li3 O32 Li2 127.9(3) . .
C32 O32 Li1 124.8(3) . .
Li3 O32 Li1 87.5(3) . .
Li2 O32 Li1 86.6(3) . .
C14 N11 Li3 108.4(3) . 2_675
C24 N21 Li1 107.8(4) . .
C34 N31 Li2 105.0(3) . .
O12 C12 O11 110.4(3) . .
O12 C12 C13 126.1(4) . .
O11 C12 C13 123.5(4) . .
C12 C13 C14 122.7(4) . .
N11 C14 C13 110.3(4) . .
N11 C14 C15 112.1(4) . .
C13 C14 C15 110.7(4) . .
O22 C22 C23 127.6(4) . .
O22 C22 O21 110.1(3) . .
C23 C22 O21 122.3(4) . .
O22 C22 Li1 39.3(2) . .
C23 C22 Li1 95.1(3) . .
O21 C22 Li1 136.2(3) . .
C22 C23 C24 120.4(4) . .
C23 C24 N21 110.2(4) . .
C23 C24 C25 111.0(4) . .
N21 C24 C25 112.6(4) . .
O32 C32 C33 125.1(4) . .
O32 C32 O31 109.5(3) . .
C33 C32 O31 125.4(4) . .
O32 C32 Li3 42.1(2) . .
C33 C32 Li3 162.0(4) . .
O31 C32 Li3 69.0(2) . .
O32 C32 Li2 40.0(2) . .
C33 C32 Li2 93.1(3) . .
O31 C32 Li2 134.9(3) . .
Li3 C32 Li2 79.6(2) . .
C32 C33 C34 122.1(4) . .
C35 C34 N31 111.8(4) . .
C35 C34 C33 112.5(4) . .
N31 C34 C33 109.8(4) . .
O22 Li1 O12 124.2(3) . .
O22 Li1 O32 93.5(3) . .
O12 Li1 O32 94.8(3) . .
O22 Li1 N21 97.4(3) . .
O12 Li1 N21 133.5(4) . .
O32 Li1 N21 103.0(3) . .
O22 Li1 Li2 117.8(4) . .
O12 Li1 Li2 48.7(2) . .
O32 Li1 Li2 46.2(2) . .
N21 Li1 Li2 131.1(3) . .
O22 Li1 Li3 48.1(2) . .
O12 Li1 Li3 119.0(3) . .
O32 Li1 Li3 45.4(2) . .
N21 Li1 Li3 103.6(3) . .
Li2 Li1 Li3 80.3(3) . .
O22 Li1 C22 24.90(14) . .
O12 Li1 C22 138.8(3) . .
O32 Li1 C22 108.1(3) . .
N21 Li1 C22 74.7(2) . .
Li2 Li1 C22 142.0(3) . .
Li3 Li1 C22 64.9(2) . .
O22 Li1 Li2 30.78(18) . 2_675
O12 Li1 Li2 94.5(3) . 2_675
O32 Li1 Li2 88.3(3) . 2_675
N21 Li1 Li2 128.1(3) . 2_675
Li2 Li1 Li2 92.9(3) . 2_675
Li3 Li1 Li2 51.6(2) . 2_675
C22 Li1 Li2 53.88(19) . 2_675
O22 Li1 Li3 94.1(3) . 2_675
O12 Li1 Li3 31.24(18) . 2_675
O32 Li1 Li3 88.9(3) . 2_675
N21 Li1 Li3 162.8(4) . 2_675
Li2 Li1 Li3 51.3(2) . 2_675
Li3 Li1 Li3 93.6(3) . 2_675
C22 Li1 Li3 113.7(3) . 2_675
Li2 Li1 Li3 63.7(2) 2_675 2_675
O22 Li2 O32 114.7(4) 2_675 .
O22 Li2 N31 140.2(4) 2_675 .
O32 Li2 N31 99.9(3) . .
O22 Li2 O12 95.1(3) 2_675 .
O32 Li2 O12 94.0(3) . .
N31 Li2 O12 101.9(4) . .
O22 Li2 Li3 49.1(2) 2_675 2_675
O32 Li2 Li3 111.4(3) . 2_675
N31 Li2 Li3 134.8(4) . 2_675
O12 Li2 Li3 46.0(2) . 2_675
O22 Li2 Li1 112.6(3) 2_675 .
O32 Li2 Li1 47.2(2) . .
N31 Li2 Li1 105.2(3) . .
O12 Li2 Li1 46.8(2) . .
Li3 Li2 Li1 76.4(3) 2_675 .
O22 Li2 C32 130.5(3) 2_675 .
O32 Li2 C32 25.42(14) . .
N31 Li2 C32 76.9(2) . .
O12 Li2 C32 109.2(3) . .
Li3 Li2 C32 136.5(3) 2_675 .
Li1 Li2 C32 64.9(2) . .
O22 Li2 Li1 31.32(18) 2_675 2_675
O32 Li2 Li1 84.2(3) . 2_675
N31 Li2 Li1 166.6(4) . 2_675
O12 Li2 Li1 90.5(3) . 2_675
Li3 Li2 Li1 52.8(2) 2_675 2_675
Li1 Li2 Li1 87.1(3) . 2_675
C32 Li2 Li1 104.1(2) . 2_675
O22 Li2 Li3 89.5(3) 2_675 .
O32 Li2 Li3 25.89(17) . .
N31 Li2 Li3 125.6(3) . .
O12 Li2 Li3 90.5(3) . .
Li3 Li2 Li3 90.7(3) 2_675 .
Li1 Li2 Li3 50.0(2) . .
C32 Li2 Li3 49.30(18) . .
Li1 Li2 Li3 58.54(19) 2_675 .
O12 Li3 O32 115.0(3) 2_675 .
O12 Li3 O22 95.0(3) 2_675 .
O32 Li3 O22 92.6(3) . .
O12 Li3 N11 97.9(3) 2_675 2_675
O32 Li3 N11 140.8(4) . 2_675
O22 Li3 N11 105.6(3) . 2_675
O12 Li3 O31 131.6(4) 2_675 .
O32 Li3 O31 57.2(2) . .
O22 Li3 O31 130.8(3) . .
N11 Li3 O31 85.4(3) 2_675 .
O12 Li3 Li2 49.5(2) 2_675 2_675
O32 Li3 Li2 110.3(3) . 2_675
O22 Li3 Li2 45.5(2) . 2_675
N11 Li3 Li2 107.1(3) 2_675 2_675
O31 Li3 Li2 167.4(3) . 2_675
O12 Li3 C32 131.7(3) 2_675 .
O32 Li3 C32 26.91(15) . .
O22 Li3 C32 108.8(3) . .
N11 Li3 C32 114.2(3) 2_675 .
O31 Li3 C32 30.88(13) . .
Li2 Li3 C32 136.8(3) 2_675 .
O12 Li3 Li1 112.9(3) 2_675 .
O32 Li3 Li1 47.1(2) . .
O22 Li3 Li1 45.5(2) . .
N11 Li3 Li1 137.4(4) 2_675 .
O31 Li3 Li1 94.4(3) . .
Li2 Li3 Li1 75.6(3) 2_675 .
C32 Li3 Li1 65.8(2) . .
O12 Li3 Li1 32.17(18) 2_675 2_675
O32 Li3 Li1 83.8(3) . 2_675
O22 Li3 Li1 89.1(3) . 2_675
N11 Li3 Li1 129.8(3) 2_675 2_675
O31 Li3 Li1 120.6(3) . 2_675
Li2 Li3 Li1 52.3(2) 2_675 2_675
C32 Li3 Li1 105.1(2) . 2_675
Li1 Li3 Li1 86.4(3) . 2_675
O12 Li3 Li2 89.6(3) 2_675 .
O32 Li3 Li2 26.22(16) . .
O22 Li3 Li2 88.7(3) . .
N11 Li3 Li2 163.1(3) 2_675 .
O31 Li3 Li2 78.3(2) . .
Li2 Li3 Li2 89.3(3) 2_675 .
C32 Li3 Li2 51.15(17) . .
Li1 Li3 Li2 49.8(2) . .
Li1 Li3 Li2 57.8(2) 2_675 .
C12' O11' C11' 117.1(4) . .
C12' O12' Li1' 119.7(3) . .
C12' O12' Li3' 114.9(3) . 2_666
Li1' O12' Li3' 118.4(3) . 2_666
C12' O12' Li2' 125.7(3) . .
Li1' O12' Li2' 86.9(3) . .
Li3' O12' Li2' 83.4(3) 2_666 .
C22' O21' C21' 116.4(4) . .
C22' O22' Li2' 118.0(3) . 2_666
C22' O22' Li1' 115.3(3) . .
Li2' O22' Li1' 123.2(3) 2_666 .
C22' O22' Li3' 120.0(3) . .
Li2' O22' Li3' 84.8(3) 2_666 .
Li1' O22' Li3' 84.9(3) . .
C32' O31' C31' 117.4(4) . .
C32' O31' Li3' 81.3(2) . .
C31' O31' Li3' 154.1(3) . .
C32' O32' Li2' 117.9(3) . .
C32' O32' Li3' 117.2(3) . .
Li2' O32' Li3' 119.9(3) . .
C32' O32' Li1' 121.3(3) . .
Li2' O32' Li1' 87.0(3) . .
Li3' O32' Li1' 84.3(3) . .
C14' N11' Li3' 108.0(3) . 2_666
C24' N21' Li1' 105.9(3) . .
C34' N31' Li2' 111.5(3) . .
O12' C12' C13' 124.9(4) . .
O12' C12' O11' 110.4(3) . .
C13' C12' O11' 124.7(4) . .
C12' C13' C14' 123.2(4) . .
C13' C14' N11' 110.4(4) . .
C13' C14' C15' 112.3(4) . .
N11' C14' C15' 112.5(4) . .
O22' C22' C23' 128.2(4) . .
O22' C22' O21' 108.6(4) . .
C23' C22' O21' 123.1(4) . .
C22' C23' C24' 122.4(4) . .
N21' C24' C25' 111.8(4) . .
N21' C24' C23' 111.7(4) . .
C25' C24' C23' 111.6(4) . .
O32' C32' C33' 128.7(4) . .
O32' C32' O31' 107.8(3) . .
C33' C32' O31' 123.5(4) . .
O32' C32' Li2' 37.7(2) . .
C33' C32' Li2' 95.0(3) . .
O31' C32' Li2' 137.7(3) . .
C32' C33' C34' 123.1(4) . .
N31' C34' C33' 110.5(4) . .
N31' C34' C35' 113.0(4) . .
C33' C34' C35' 111.6(4) . .
O12' Li1' O22' 116.9(4) . .
O12' Li1' O32' 92.3(3) . .
O22' Li1' O32' 94.6(3) . .
O12' Li1' N21' 138.8(4) . .
O22' Li1' N21' 99.5(3) . .
O32' Li1' N21' 103.8(3) . .
O12' Li1' Li3' 112.8(3) . .
O22' Li1' Li3' 47.8(2) . .
O32' Li1' Li3' 46.9(2) . .
N21' Li1' Li3' 105.7(3) . .
O12' Li1' Li2' 47.4(2) . .
O22' Li1' Li2' 112.9(3) . .
O32' Li1' Li2' 44.9(2) . .
N21' Li1' Li2' 134.5(4) . .
Li3' Li1' Li2' 77.1(3) . .
O12' Li1' Li3' 31.19(18) . 2_666
O22' Li1' Li3' 86.8(3) . 2_666
O32' Li1' Li3' 86.8(3) . 2_666
N21' Li1' Li3' 167.0(3) . 2_666
Li3' Li1' Li3' 87.0(3) . 2_666
Li2' Li1' Li3' 50.2(2) . 2_666
O12' Li1' Li2' 89.7(3) . 2_666
O22' Li1' Li2' 28.23(18) . 2_666
O32' Li1' Li2' 88.5(3) . 2_666
N21' Li1' Li2' 127.7(3) . 2_666
Li3' Li1' Li2' 49.4(2) . 2_666
Li2' Li1' Li2' 89.3(3) . 2_666
Li3' Li1' Li2' 58.89(19) 2_666 2_666
O32' Li2' O22' 116.8(3) . 2_666
O32' Li2' O12' 93.7(3) . .
O22' Li2' O12' 96.3(3) 2_666 .
O32' Li2' N31' 97.4(3) . .
O22' Li2' N31' 137.1(4) 2_666 .
O12' Li2' N31' 106.9(4) . .
O32' Li2' Li3' 113.2(3) . 2_666
O22' Li2' Li3' 48.2(2) 2_666 2_666
O12' Li2' Li3' 48.1(2) . 2_666
N31' Li2' Li3' 139.6(4) . 2_666
O32' Li2' Li1' 48.1(2) . .
O22' Li2' Li1' 114.5(3) 2_666 .
O12' Li2' Li1' 45.7(2) . .
N31' Li2' Li1' 107.4(3) . .
Li3' Li2' Li1' 78.0(3) 2_666 .
O32' Li2' C32' 24.34(14) . .
O22' Li2' C32' 132.5(3) 2_666 .
O12' Li2' C32' 107.1(3) . .
N31' Li2' C32' 74.2(3) . .
Li3' Li2' C32' 137.1(3) 2_666 .
Li1' Li2' C32' 64.1(2) . .
O32' Li2' Li3' 30.40(18) . .
O22' Li2' Li3' 87.7(3) 2_666 .
O12' Li2' Li3' 88.6(3) . .
N31' Li2' Li3' 127.5(3) . .
Li3' Li2' Li3' 87.7(3) 2_666 .
Li1' Li2' Li3' 50.9(2) . .
C32' Li2' Li3' 53.27(18) . .
O32' Li2' Li1' 89.4(3) . 2_666
O22' Li2' Li1' 28.53(17) 2_666 2_666
O12' Li2' Li1' 90.7(3) . 2_666
N31' Li2' Li1' 160.6(4) . 2_666
Li3' Li2' Li1' 49.9(2) 2_666 2_666
Li1' Li2' Li1' 90.7(3) . 2_666
C32' Li2' Li1' 109.0(2) . 2_666
Li3' Li2' Li1' 59.5(2) . 2_666
O32' Li3' O22' 96.1(3) . .
O32' Li3' O12' 120.0(4) . 2_666
O22' Li3' O12' 95.5(3) . 2_666
O32' Li3' N11' 137.1(4) . 2_666
O22' Li3' N11' 99.7(3) . 2_666
O12' Li3' N11' 97.8(3) 2_666 2_666
O32' Li3' O31' 53.37(19) . .
O22' Li3' O31' 124.1(3) . .
O12' Li3' O31' 139.4(3) 2_666 .
N11' Li3' O31' 85.2(3) 2_666 .
O32' Li3' Li2' 117.0(3) . 2_666
O22' Li3' Li2' 47.0(2) . 2_666
O12' Li3' Li2' 48.5(2) 2_666 2_666
N11' Li3' Li2' 102.7(3) 2_666 2_666
O31' Li3' Li2' 168.7(3) . 2_666
O32' Li3' Li1' 48.9(2) . .
O22' Li3' Li1' 47.3(2) . .
O12' Li3' Li1' 117.9(3) 2_666 .
N11' Li3' Li1' 130.5(4) 2_666 .
O31' Li3' Li1' 88.0(3) . .
Li2' Li3' Li1' 80.7(3) 2_666 .
O32' Li3' Li2' 29.75(18) . .
O22' Li3' Li2' 90.8(3) . .
O12' Li3' Li2' 91.6(3) 2_666 .
N11' Li3' Li2' 165.1(3) 2_666 .
O31' Li3' Li2' 80.1(2) . .
Li2' Li3' Li2' 92.3(3) 2_666 .
Li1' Li3' Li2' 52.0(2) . .
O32' Li3' Li1' 90.8(3) . 2_666
O22' Li3' Li1' 90.8(3) . 2_666
O12' Li3' Li1' 30.42(17) 2_666 2_666
N11' Li3' Li1' 128.2(3) 2_666 2_666
O31' Li3' Li1' 128.9(3) . 2_666
Li2' Li3' Li1' 51.8(2) 2_666 2_666
Li1' Li3' Li1' 93.0(3) . 2_666
Li2' Li3' Li1' 61.6(2) . 2_666
C2S C1S C5S 89(6) . 2_776
C2S C1S C4S 128(6) . 2_776
C5S C1S C4S 47(3) 2_776 2_776
C2S C1S C3S 28(2) . .
C5S C1S C3S 95(4) 2_776 .
C4S C1S C3S 117(3) 2_776 .
C1S C2S C3S 130(4) . .
C1S C2S C5S 52(4) . 2_776
C3S C2S C5S 122.1(15) . 2_776
C1S C2S C5S 126(4) . .
C3S C2S C5S 52.3(14) . .
C5S C2S C5S 80.7(15) 2_776 .
C2S C3S C5S 85(2) . .
C2S C3S C4S 93(2) . .
C5S C3S C4S 37.0(12) . .
C2S C3S C1S 22(2) . .
C5S C3S C1S 92.0(18) . .
C4S C3S C1S 111(2) . .
C5S C4S C1S 45(2) . 2_776
C5S C4S C3S 41.6(13) . .
C1S C4S C3S 86(2) 2_776 .
C1S C5S C4S 89(3) 2_776 .
C1S C5S C3S 170(4) 2_776 .
C4S C5S C3S 101(2) . .
C1S C5S C2S 39(3) 2_776 2_776
C4S C5S C2S 122(2) . 2_776
C3S C5S C2S 131(2) . 2_776
C1S C5S C2S 132(3) 2_776 .
C4S C5S C2S 106.5(19) . .
C3S C5S C2S 43.1(10) . .
C2S C5S C2S 99.3(15) 2_776 .
C1S C5S C5S 89(3) 2_776 2_776
C4S C5S C5S 128(2) . 2_776
C3S C5S C5S 83.1(15) . 2_776
C2S C5S C5S 53.9(12) 2_776 2_776
C2S C5S C5S 45.4(9) . 2_776

loop_
_geom_bond_atom_site_label_1
_geom_bond_atom_site_label_2
_geom_bond_distance
_geom_bond_site_symmetry_2
O11 C12 1.369(5) .
O11 C11 1.414(6) .
O12 C12 1.304(5) .
O12 Li3 1.933(8) 2_675
O12 Li1 1.985(7) .
O12 Li2 2.046(8) .
O21 C22 1.366(5) .
O21 C21 1.410(6) .
O22 C22 1.294(5) .
O22 Li2 1.915(7) 2_675
O22 Li1 1.946(7) .
O22 Li3 2.031(8) .
O31 C32 1.406(5) .
O31 C31 1.429(5) .
O31 Li3 2.557(7) .
O32 C32 1.309(5) .
O32 Li3 1.938(7) .
O32 Li2 1.961(7) .
O32 Li1 1.995(7) .
N11 C14 1.474(6) .
N11 Li3 2.086(8) 2_675
N21 C24 1.493(6) .
N21 Li1 2.054(8) .
N31 C34 1.506(6) .
N31 Li2 2.038(8) .
C12 C13 1.371(6) .
C13 C14 1.501(6) .
C14 C15 1.539(7) .
C22 C23 1.341(6) .
C22 Li1 2.766(8) .
C23 C24 1.477(6) .
C24 C25 1.532(6) .
C32 C33 1.320(6) .
C32 Li3 2.700(8) .
C32 Li2 2.774(8) .
C33 C34 1.531(6) .
C34 C35 1.500(7) .
Li1 Li2 2.712(10) .
Li1 Li3 2.721(10) .
Li1 Li2 3.307(10) 2_675
Li1 Li3 3.333(9) 2_675
Li2 O22 1.915(7) 2_675
Li2 Li3 2.677(9) 2_675
Li2 Li1 3.307(10) 2_675
Li2 Li3 3.502(9) .
Li3 O12 1.933(8) 2_675
Li3 N11 2.086(8) 2_675
Li3 Li2 2.677(9) 2_675
Li3 Li1 3.333(9) 2_675
O11' C12' 1.379(5) .
O11' C11' 1.411(5) .
O12' C12' 1.306(4) .
O12' Li1' 1.952(7) .
O12' Li3' 1.997(8) 2_666
O12' Li2' 2.008(7) .
O21' C22' 1.428(5) .
O21' C21' 1.430(6) .
O22' C22' 1.305(5) .
O22' Li2' 1.957(8) 2_666
O22' Li1' 1.977(7) .
O22' Li3' 1.994(7) .
O31' C32' 1.385(4) .
O31' C31' 1.421(6) .
O31' Li3' 2.660(7) .
O32' C32' 1.298(4) .
O32' Li2' 1.927(7) .
O32' Li3' 1.966(7) .
O32' Li1' 2.029(7) .
N11' C14' 1.513(5) .
N11' Li3' 2.045(7) 2_666
N21' C24' 1.488(5) .
N21' Li1' 2.079(8) .
N31' C34' 1.480(6) .
N31' Li2' 2.060(8) .
C12' C13' 1.343(6) .
C13' C14' 1.483(6) .
C14' C15' 1.524(6) .
C22' C23' 1.328(6) .
C23' C24' 1.526(6) .
C24' C25' 1.501(7) .
C32' C33' 1.355(6) .
C32' Li2' 2.783(8) .
C33' C34' 1.481(6) .
C34' C35' 1.559(7) .
Li1' Li3' 2.681(9) .
Li1' Li2' 2.725(10) .
Li1' Li3' 3.391(11) 2_666
Li1' Li2' 3.461(10) 2_666
Li2' O22' 1.957(8) 2_666
Li2' Li3' 2.664(9) 2_666
Li2' Li3' 3.369(9) .
Li2' Li1' 3.461(10) 2_666
Li3' O12' 1.997(8) 2_666
Li3' N11' 2.045(7) 2_666
Li3' Li2' 2.664(9) 2_666
Li3' Li1' 3.391(11) 2_666
C1S C2S 0.90(5) .
C1S C5S 1.13(6) 2_776
C1S C4S 1.61(6) 2_776
C1S C3S 1.82(4) .
C2S C3S 1.111(18) .
C2S C5S 1.43(3) 2_776
C2S C5S 1.62(3) .
C3S C5S 1.29(2) .
C3S C4S 1.90(3) .
C4S C5S 1.17(2) .
C4S C1S 1.61(6) 2_776
C5S C1S 1.13(6) 2_776
C5S C2S 1.43(3) 2_776
C5S C5S 1.98(5) 2_776
